data_4329934
loop_
_publ_author_name
'Prisca K. Eckert'
'Viktoria H. Gessner'
'Michael Knorr'
'Carsten Strohmann'

_publ_contact_author_address
;Anorganische Chemie
Technische Universit\"at Dortmund
Otto-Hahn-Stra\&se
44227 Dortmund
Germany
;
_publ_contact_author_email carsten.strohmann@tu-dortmund.de
_publ_contact_author_fax '0049 231 755 3807'
_publ_contact_author_name 'Strohmann, Carsten'
_publ_contact_author_phone '0049 231 755 3813'
_publ_section_title
;
 Formation of Specific Configurations at Stereogenic Nitrogen Centers upon
 Their Coordination to Zinc and Mercury
;
_journal_name_full 'Inorganic Chemistry'
_journal_page_first 8516
_journal_page_last 8523
_journal_paper_doi 10.1021/ic301089h
_journal_volume 51
_journal_year 2012
_chemical_absolute_configuration syn
_chemical_formula_moiety 'C12 H26 Br2 N2 Zn'
_chemical_formula_sum 'C12 H26 Br2 N2 Zn'
_chemical_formula_weight 423.54
_chemical_name_systematic
; 
 ? 
;
_space_group_IT_number 19
_symmetry_cell_setting orthorhombic
_symmetry_space_group_name_Hall 'P 2ac 2ab'
_symmetry_space_group_name_H-M 'P 21 21 21'
_atom_sites_solution_hydrogens geom
_atom_sites_solution_primary direct
_atom_sites_solution_secondary difmap
_audit_creation_method SHELXL-97
_cell_angle_alpha 90.00
_cell_angle_beta 90.00
_cell_angle_gamma 90.00
_cell_formula_units_Z 4
_cell_length_a 7.8253(4)
_cell_length_b 12.4256(6)
_cell_length_c 16.7554(8)
_cell_measurement_reflns_used 10634
_cell_measurement_temperature 173(2)
_cell_measurement_theta_max 25.00
_cell_measurement_theta_min 2.43
_cell_volume 1629.20(14)
_computing_cell_refinement
;
        CrysAlisPro, Oxford Diffraction Ltd.,
        Version 1.171.33.55 (release 05-01-2010 CrysAlis171 .NET)
        (compiled Jan  5 2010,16:28:46)
;
_computing_data_collection
;
        CrysAlisPro, Oxford Diffraction Ltd.,
        Version 1.171.33.55 (release 05-01-2010 CrysAlis171 .NET)
        (compiled Jan  5 2010,16:28:46)
;
_computing_data_reduction
;
        CrysAlisPro, Oxford Diffraction Ltd.,
        Version 1.171.33.55 (release 05-01-2010 CrysAlis171 .NET)
        (compiled Jan  5 2010,16:28:46)
;
_computing_structure_refinement 'SHELXL-97 (Sheldrick, 1997)'
_computing_structure_solution 'SHELXS-97 (Sheldrick, 1990)'
_diffrn_ambient_temperature 173(2)
_diffrn_measured_fraction_theta_full 0.999
_diffrn_measured_fraction_theta_max 0.999
_diffrn_measurement_device_type 'Xcalibur, Sapphire3'
_diffrn_measurement_method '\w scans'
_diffrn_radiation_monochromator graphite
_diffrn_radiation_source 'fine-focus sealed tube'
_diffrn_radiation_type MoK\a
_diffrn_radiation_wavelength 0.71073
_diffrn_reflns_av_R_equivalents 0.0487
_diffrn_reflns_av_sigmaI/netI 0.0680
_diffrn_reflns_limit_h_max 9
_diffrn_reflns_limit_h_min -9
_diffrn_reflns_limit_k_max 14
_diffrn_reflns_limit_k_min -14
_diffrn_reflns_limit_l_max 19
_diffrn_reflns_limit_l_min -19
_diffrn_reflns_number 10634
_diffrn_reflns_theta_full 25.00
_diffrn_reflns_theta_max 25.00
_diffrn_reflns_theta_min 2.43
_exptl_absorpt_coefficient_mu 6.397
_exptl_absorpt_correction_T_max 0.2499
_exptl_absorpt_correction_T_min 0.1841
_exptl_absorpt_correction_type multi-scan
_exptl_absorpt_process_details
;
        CrysAlisPro, Oxford Diffraction Ltd.,
        Version 1.171.33.55 (release 05-01-2010 CrysAlis171 .NET)
        (compiled Jan  5 2010,16:28:46)
        empirical absorption correction using spherical harmonics,
 implemented in SCALE3 ABSPACK scaling algorithm.
;
_exptl_crystal_colour colourless
_exptl_crystal_density_diffrn 1.727
_exptl_crystal_description plates
_exptl_crystal_F_000 848
_exptl_crystal_size_max 0.40
_exptl_crystal_size_mid 0.30
_exptl_crystal_size_min 0.30
_refine_diff_density_max 0.389
_refine_diff_density_min -0.391
_refine_diff_density_rms 0.079
_refine_ls_abs_structure_details 'Flack H D (1983), Acta Cryst. A39, 876-881'
_refine_ls_abs_structure_Flack -0.010(11)
_refine_ls_extinction_method none
_refine_ls_goodness_of_fit_ref 0.961
_refine_ls_hydrogen_treatment constr
_refine_ls_matrix_type full
_refine_ls_number_parameters 158
_refine_ls_number_reflns 2873
_refine_ls_number_restraints 0
_refine_ls_restrained_S_all 0.961
_refine_ls_R_factor_all 0.0356
_refine_ls_R_factor_gt 0.0260
_refine_ls_shift/su_max 0.028
_refine_ls_shift/su_mean 0.004
_refine_ls_structure_factor_coef Fsqd
_refine_ls_weighting_details 'calc w=1/[\s^2^(Fo^2^)+(0.0000P)^2^+0.0000P] where P=(Fo^2^+2Fc^2^)/3'
_refine_ls_weighting_scheme calc
_refine_ls_wR_factor_gt 0.0329
_refine_ls_wR_factor_ref 0.0335
_reflns_number_gt 2313
_reflns_number_total 2873
_reflns_threshold_expression >2sigma(I)
_cod_data_source_file ic301089h_si_001_2.cif
_cod_data_source_block 1934
_cod_database_code 4329934

loop_
_symmetry_equiv_pos_as_xyz
'x, y, z'
'-x+1/2, -y, z+1/2'
'x+1/2, -y+1/2, -z'
'-x, y+1/2, -z+1/2'

loop_
_atom_site_label
_atom_site_type_symbol
_atom_site_fract_x
_atom_site_fract_y
_atom_site_fract_z
_atom_site_U_iso_or_equiv
_atom_site_adp_type
_atom_site_occupancy
_atom_site_symmetry_multiplicity
_atom_site_calc_flag
_atom_site_refinement_flags
Br1 Br 0.24237(8) -0.18817(3) 0.60888(2) 0.02956(13) Uani 1 1 d .
Br2 Br 0.42581(6) 0.10541(4) 0.55347(3) 0.02666(12) Uani 1 1 d .
C1 C 0.3954(6) -0.0277(3) 0.3699(2) 0.0292(13) Uani 1 1 d .
H1A H 0.4974 -0.0595 0.3942 0.044 Uiso 1 1 calc R
H1B H 0.3935 0.0499 0.3805 0.044 Uiso 1 1 calc R
H1C H 0.3977 -0.0400 0.3121 0.044 Uiso 1 1 calc R
C2 C 0.2506(7) -0.1971(3) 0.39240(19) 0.0330(11) Uani 1 1 d .
H2A H 0.2631 -0.2129 0.3354 0.049 Uiso 1 1 calc R
H2B H 0.1459 -0.2308 0.4125 0.049 Uiso 1 1 calc R
H2C H 0.3494 -0.2256 0.4215 0.049 Uiso 1 1 calc R
C3 C 0.0766(6) -0.0371(3) 0.3685(2) 0.0209(11) Uani 1 1 d .
H3 H -0.0079 -0.0972 0.3728 0.025 Uiso 1 1 calc R
C4 C 0.0885(6) -0.0083(3) 0.2793(2) 0.0331(13) Uani 1 1 d .
H4A H 0.1730 0.0501 0.2718 0.040 Uiso 1 1 calc R
H4B H 0.1285 -0.0719 0.2489 0.040 Uiso 1 1 calc R
C5 C -0.0817(6) 0.0273(4) 0.2472(2) 0.0419(14) Uani 1 1 d .
H5A H -0.1645 -0.0327 0.2511 0.050 Uiso 1 1 calc R
H5B H -0.0699 0.0470 0.1902 0.050 Uiso 1 1 calc R
C6 C -0.1470(6) 0.1219(4) 0.2933(2) 0.0391(14) Uani 1 1 d .
H6A H -0.2598 0.1434 0.2719 0.047 Uiso 1 1 calc R
H6B H -0.0676 0.1832 0.2863 0.047 Uiso 1 1 calc R
C7 C -0.1643(5) 0.0966(3) 0.3823(2) 0.0295(12) Uani 1 1 d .
H7A H -0.2015 0.1621 0.4110 0.035 Uiso 1 1 calc R
H7B H -0.2531 0.0407 0.3898 0.035 Uiso 1 1 calc R
C8 C 0.0031(5) 0.0571(3) 0.4173(2) 0.0165(11) Uani 1 1 d .
H8 H 0.0864 0.1179 0.4128 0.020 Uiso 1 1 calc R
C9 C -0.1396(5) -0.0548(3) 0.5203(2) 0.0227(11) Uani 1 1 d .
H9A H -0.2530 -0.0232 0.5124 0.034 Uiso 1 1 calc R
H9B H -0.1288 -0.0798 0.5756 0.034 Uiso 1 1 calc R
H9C H -0.1248 -0.1158 0.4839 0.034 Uiso 1 1 calc R
C10 C -0.0437(5) 0.1261(3) 0.5522(2) 0.0204(11) Uani 1 1 d .
H10A H -0.1611 0.1510 0.5400 0.025 Uiso 1 1 calc R
H10B H 0.0363 0.1840 0.5363 0.025 Uiso 1 1 calc R
C11 C -0.0285(5) 0.1081(3) 0.6406(2) 0.0253(12) Uani 1 1 d .
H11A H 0.0905 0.0882 0.6543 0.030 Uiso 1 1 calc R
H11B H -0.1045 0.0484 0.6572 0.030 Uiso 1 1 calc R
C12 C -0.0787(7) 0.2114(3) 0.6843(2) 0.0420(14) Uani 1 1 d .
H12A H -0.0067 0.2709 0.6657 0.063 Uiso 1 1 calc R
H12B H -0.0628 0.2016 0.7418 0.063 Uiso 1 1 calc R
H12C H -0.1989 0.2280 0.6733 0.063 Uiso 1 1 calc R
N1 N 0.2406(5) -0.0780(2) 0.40427(15) 0.0179(8) Uani 1 1 d .
N2 N -0.0063(4) 0.0276(2) 0.50376(17) 0.0159(9) Uani 1 1 d .
Zn1 Zn 0.23327(8) -0.03625(3) 0.52576(2) 0.01836(13) Uani 1 1 d .

loop_
_atom_site_aniso_label
_atom_site_aniso_U_11
_atom_site_aniso_U_22
_atom_site_aniso_U_33
_atom_site_aniso_U_23
_atom_site_aniso_U_13
_atom_site_aniso_U_12
Br1 0.0390(3) 0.0221(2) 0.0276(2) 0.0084(2) 0.0009(3) 0.0034(3)
Br2 0.0238(3) 0.0227(2) 0.0335(3) -0.0003(3) -0.0022(3) -0.0050(3)
C1 0.018(3) 0.044(3) 0.025(3) 0.001(3) 0.007(3) 0.001(3)
C2 0.050(3) 0.021(2) 0.027(2) -0.004(2) 0.001(3) 0.012(3)
C3 0.016(3) 0.029(3) 0.017(3) 0.000(2) -0.002(2) -0.004(3)
C4 0.033(4) 0.046(4) 0.020(2) -0.004(2) 0.001(3) 0.003(3)
C5 0.039(4) 0.062(4) 0.024(3) 0.001(3) -0.008(3) 0.013(3)
C6 0.027(3) 0.064(4) 0.026(3) 0.009(3) -0.011(2) 0.007(3)
C7 0.024(3) 0.032(3) 0.033(3) 0.005(2) -0.004(2) 0.007(2)
C8 0.012(3) 0.017(3) 0.020(2) 0.003(2) 0.004(2) -0.005(2)
C9 0.015(3) 0.022(3) 0.031(3) 0.004(2) 0.005(2) 0.000(2)
C10 0.017(3) 0.015(2) 0.030(2) -0.002(2) 0.000(3) 0.003(2)
C11 0.025(3) 0.026(3) 0.025(2) 0.002(3) 0.005(2) 0.002(3)
C12 0.056(4) 0.037(3) 0.033(3) -0.003(2) 0.013(3) 0.005(3)
N1 0.018(2) 0.0158(18) 0.0202(18) 0.0009(14) 0.000(2) -0.002(2)
N2 0.020(2) 0.0133(19) 0.0146(19) -0.0004(17) 0.0019(16) -0.0017(18)
Zn1 0.0177(4) 0.0175(3) 0.0199(3) 0.0017(2) 0.0004(3) 0.0011(3)

loop_
_atom_type_symbol
_atom_type_description
_atom_type_scat_dispersion_real
_atom_type_scat_dispersion_imag
_atom_type_scat_source
C C 0.0033 0.0016 'International Tables Vol C Tables 4.2.6.8 and 6.1.1.4'
H H 0.0000 0.0000 'International Tables Vol C Tables 4.2.6.8 and 6.1.1.4'
N N 0.0061 0.0033 'International Tables Vol C Tables 4.2.6.8 and 6.1.1.4'
Zn Zn 0.2839 1.4301 'International Tables Vol C Tables 4.2.6.8 and 6.1.1.4'
Br Br -0.2901 2.4595 'International Tables Vol C Tables 4.2.6.8 and 6.1.1.4'

loop_
_geom_angle_atom_site_label_1
_geom_angle_atom_site_label_2
_geom_angle_atom_site_label_3
_geom_angle
N1 C1 H1A 109.5
N1 C1 H1B 109.5
H1A C1 H1B 109.5
N1 C1 H1C 109.5
H1A C1 H1C 109.5
H1B C1 H1C 109.5
N1 C2 H2A 109.5
N1 C2 H2B 109.5
H2A C2 H2B 109.5
N1 C2 H2C 109.5
H2A C2 H2C 109.5
H2B C2 H2C 109.5
N1 C3 C4 114.4(4)
N1 C3 C8 111.4(3)
C4 C3 C8 111.2(3)
N1 C3 H3 106.4
C4 C3 H3 106.4
C8 C3 H3 106.4
C5 C4 C3 111.2(4)
C5 C4 H4A 109.4
C3 C4 H4A 109.4
C5 C4 H4B 109.4
C3 C4 H4B 109.4
H4A C4 H4B 108.0
C4 C5 C6 110.5(4)
C4 C5 H5A 109.6
C6 C5 H5A 109.6
C4 C5 H5B 109.6
C6 C5 H5B 109.6
H5A C5 H5B 108.1
C5 C6 C7 111.8(4)
C5 C6 H6A 109.3
C7 C6 H6A 109.3
C5 C6 H6B 109.3
C7 C6 H6B 109.3
H6A C6 H6B 107.9
C8 C7 C6 111.5(3)
C8 C7 H7A 109.3
C6 C7 H7A 109.3
C8 C7 H7B 109.3
C6 C7 H7B 109.3
H7A C7 H7B 108.0
N2 C8 C7 114.3(3)
N2 C8 C3 110.3(3)
C7 C8 C3 111.2(3)
N2 C8 H8 106.9
C7 C8 H8 106.9
C3 C8 H8 106.9
N2 C9 H9A 109.5
N2 C9 H9B 109.5
H9A C9 H9B 109.5
N2 C9 H9C 109.5
H9A C9 H9C 109.5
H9B C9 H9C 109.5
N2 C10 C11 113.4(3)
N2 C10 H10A 108.9
C11 C10 H10A 108.9
N2 C10 H10B 108.9
C11 C10 H10B 108.9
H10A C10 H10B 107.7
C10 C11 C12 109.0(3)
C10 C11 H11A 109.9
C12 C11 H11A 109.9
C10 C11 H11B 109.9
C12 C11 H11B 109.9
H11A C11 H11B 108.3
C11 C12 H12A 109.5
C11 C12 H12B 109.5
H12A C12 H12B 109.5
C11 C12 H12C 109.5
H12A C12 H12C 109.5
H12B C12 H12C 109.5
C1 N1 C2 108.9(4)
C1 N1 C3 113.5(3)
C2 N1 C3 109.1(4)
C1 N1 Zn1 107.1(2)
C2 N1 Zn1 112.0(2)
C3 N1 Zn1 106.2(2)
C9 N2 C8 112.6(3)
C9 N2 C10 108.9(3)
C8 N2 C10 109.5(3)
C9 N2 Zn1 109.8(2)
C8 N2 Zn1 102.8(2)
C10 N2 Zn1 113.2(2)
N2 Zn1 N1 86.95(14)
N2 Zn1 Br1 116.21(9)
N1 Zn1 Br1 112.03(7)
N2 Zn1 Br2 109.10(9)
N1 Zn1 Br2 110.92(10)
Br1 Zn1 Br2 117.60(3)

loop_
_geom_bond_atom_site_label_1
_geom_bond_atom_site_label_2
_geom_bond_distance
Br1 Zn1 2.3469(6)
Br2 Zn1 2.3630(7)
C1 N1 1.480(5)
C1 H1A 0.9800
C1 H1B 0.9800
C1 H1C 0.9800
C2 N1 1.495(4)
C2 H2A 0.9800
C2 H2B 0.9800
C2 H2C 0.9800
C3 N1 1.505(5)
C3 C4 1.540(5)
C3 C8 1.540(5)
C3 H3 1.0000
C4 C5 1.502(6)
C4 H4A 0.9900
C4 H4B 0.9900
C5 C6 1.496(5)
C5 H5A 0.9900
C5 H5B 0.9900
C6 C7 1.530(5)
C6 H6A 0.9900
C6 H6B 0.9900
C7 C8 1.517(5)
C7 H7A 0.9900
C7 H7B 0.9900
C8 N2 1.496(4)
C8 H8 1.0000
C9 N2 1.488(4)
C9 H9A 0.9800
C9 H9B 0.9800
C9 H9C 0.9800
C10 N2 1.498(4)
C10 C11 1.503(5)
C10 H10A 0.9900
C10 H10B 0.9900
C11 C12 1.529(4)
C11 H11A 0.9900
C11 H11B 0.9900
C12 H12A 0.9800
C12 H12B 0.9800
C12 H12C 0.9800
N1 Zn1 2.102(3)
N2 Zn1 2.069(3)
